data_4081698
loop_
_publ_author_name
'Oloo, Williamson N.'
'Zavalij, Peter Y.'
'Vedernikov, Andrei N.'

_publ_section_title
;
 Palladium(IV) Monohydrocarbyls: Mechanistic Study of the Ligand-Enabled
 Oxidation of Palladium(II) Complexes with H2O2in Water
;
_journal_issue 19
_journal_name_full Organometallics
_journal_page_first 5601
_journal_paper_doi 10.1021/om400878u
_journal_volume 32
_journal_year 2013
_chemical_formula_moiety 'C33 H22 F2 N4 O4 Pd2, 2(C H Cl3)'
_chemical_formula_sum 'C35 H24 Cl6 F2 N4 O4 Pd2'
_chemical_formula_weight 1028.08
_chemical_name_common Pd2-complex
_chemical_name_systematic
;
Pd2-complex
;
_space_group_IT_number 15
_symmetry_cell_setting monoclinic
_symmetry_space_group_name_Hall '-C 2yc'
_symmetry_space_group_name_H-M 'C 1 2/c 1'
_atom_sites_solution_hydrogens geom
_atom_sites_solution_primary direct
_atom_sites_solution_secondary difmap
_audit_creation_method 'SHELXL-97 & ZCIF'
_cell_angle_alpha 90.00
_cell_angle_beta 111.8383(9)
_cell_angle_gamma 90.00
_cell_formula_units_Z 4
_cell_length_a 21.1268(14)
_cell_length_b 9.2511(6)
_cell_length_c 20.5534(14)
_cell_measurement_reflns_used 6112
_cell_measurement_temperature 150(2)
_cell_measurement_theta_max 27.9
_cell_measurement_theta_min 2.4
_cell_volume 3728.8(4)
_computing_cell_refinement Apex2
_computing_data_collection 'Apex2 (Bruker, 2005)'
_computing_data_reduction Apex2
_computing_molecular_graphics 'XSHEL (Bruker, 2004)'
_computing_publication_material SHELXL-97
_computing_structure_refinement 'SHELXL-97 (Sheldrick, 2008)'
_computing_structure_solution 'SHELXS-97 (Sheldrick, 2008)'
_diffrn_ambient_temperature 150(2)
_diffrn_detector 'CCD area detector'
_diffrn_detector_area_resol_mean 11.198
_diffrn_detector_type 'Bruker Smart Apex II'
_diffrn_measured_fraction_theta_full 0.999
_diffrn_measured_fraction_theta_max 0.999
_diffrn_measurement_details 610,610,610,96
_diffrn_measurement_device_type 'three-circle diffractometer'
_diffrn_measurement_method '\f and \w scans'
_diffrn_measurement_specimen_support 'MiTeGen loop'
_diffrn_orient_matrix_type standard
_diffrn_orient_matrix_UB_11 0.0049416
_diffrn_orient_matrix_UB_12 0.1049261
_diffrn_orient_matrix_UB_13 -0.0088156
_diffrn_orient_matrix_UB_21 0.0469386
_diffrn_orient_matrix_UB_22 -0.0003328
_diffrn_orient_matrix_UB_23 0.0369599
_diffrn_orient_matrix_UB_31 0.0193048
_diffrn_orient_matrix_UB_32 -0.0259871
_diffrn_orient_matrix_UB_33 -0.0361060
_diffrn_radiation_monochromator graphite
_diffrn_radiation_source 'fine-focus sealed tube'
_diffrn_radiation_type MoK\a
_diffrn_radiation_wavelength 0.71073
_diffrn_reflns_av_R_equivalents 0.0345
_diffrn_reflns_av_sigmaI/netI 0.0263
_diffrn_reflns_limit_h_max 25
_diffrn_reflns_limit_h_min -25
_diffrn_reflns_limit_k_max 10
_diffrn_reflns_limit_k_min -10
_diffrn_reflns_limit_l_max 24
_diffrn_reflns_limit_l_min -24
_diffrn_reflns_number 14714
_diffrn_reflns_theta_full 25.00
_diffrn_reflns_theta_max 25.00
_diffrn_reflns_theta_min 2.08
_diffrn_source_current 30.00
_diffrn_source_voltage 50.00
_exptl_absorpt_coefficient_mu 1.450
_exptl_absorpt_correction_T_max 0.930
_exptl_absorpt_correction_T_min 0.634
_exptl_absorpt_correction_type multi-scan
_exptl_absorpt_process_details 'SADABS (Sheldrick, 2008)'
_exptl_crystal_colour yellow
_exptl_crystal_density_diffrn 1.831
_exptl_crystal_density_method 'not measured'
_exptl_crystal_description prism
_exptl_crystal_F_000 2024
_exptl_crystal_id 'VEdern/Oloo Pd-complex 150K'
_exptl_crystal_size_max 0.31
_exptl_crystal_size_mid 0.19
_exptl_crystal_size_min 0.05
_refine_diff_density_max 0.949
_refine_diff_density_min -0.695
_refine_diff_density_rms 0.100
_refine_ls_extinction_method none
_refine_ls_goodness_of_fit_ref 1.000
_refine_ls_hydrogen_treatment constr
_refine_ls_matrix_type full
_refine_ls_number_parameters 291
_refine_ls_number_reflns 3281
_refine_ls_number_restraints 148
_refine_ls_restrained_S_all 1.018
_refine_ls_R_factor_all 0.0446
_refine_ls_R_factor_gt 0.0370
_refine_ls_shift/su_max 0.001
_refine_ls_shift/su_mean 0.000
_refine_ls_structure_factor_coef Fsqd
_refine_ls_weighting_details 'w=1/[\s^2^(Fo^2^)+(0.036P)^2^+26.7P], P=(max(Fo^2^,0)+2Fc^2^)/3'
_refine_ls_weighting_scheme calc
_refine_ls_wR_factor_gt 0.0852
_refine_ls_wR_factor_ref 0.0888
_reflns_number_gt 2823
_reflns_number_total 3281
_reflns_threshold_expression >2sigma(I)
_cod_data_source_file om400878u_si_002.cif
_cod_data_source_block 2165
_cod_original_sg_symbol_H-M C2/c
_cod_database_code 4081698
_diffrn_measurement_frame_width-ccd -0.30
_diffrn_measurement_total_frames-ccd 1926
_diffrn_measurement_frame_time-ccd 30
_diffrn_measurement_total_time-ccd 18.7
_diffrn_detector_distance-ccd 5.000
_diffrn_measurement_frame_size-ccd 512

loop_
_symmetry_equiv_pos_as_xyz
'x, y, z'
'-x, y, -z+1/2'
'x+1/2, y+1/2, z'
'-x+1/2, y+1/2, -z+1/2'
'-x, -y, -z'
'x, -y, z-1/2'
'-x+1/2, -y+1/2, -z'
'x+1/2, -y+1/2, z-1/2'

loop_
_atom_site_label
_atom_site_type_symbol
_atom_site_fract_x
_atom_site_fract_y
_atom_site_fract_z
_atom_site_U_iso_or_equiv
_atom_site_adp_type
_atom_site_occupancy
_atom_site_symmetry_multiplicity
_atom_site_calc_flag
_atom_site_refinement_flags
_atom_site_disorder_assembly
_atom_site_disorder_group
Pd1 Pd 0.368036(15) 0.85799(3) 0.140153(15) 0.02711(12) Uani 1 1 d . . .
N11 N 0.38813(17) 0.7379(4) 0.22670(17) 0.0306(8) Uani 1 1 d . . .
C12 C 0.3418(2) 0.6594(5) 0.2426(2) 0.0357(10) Uani 1 1 d . . .
H12 H 0.2964 0.6523 0.2095 0.043 Uiso 1 1 calc R . .
C13 C 0.3595(2) 0.5899(5) 0.3060(2) 0.0379(10) Uani 1 1 d . . .
H13 H 0.3265 0.5356 0.3167 0.046 Uiso 1 1 calc R . .
C14 C 0.4255(2) 0.5995(5) 0.3538(2) 0.0389(11) Uani 1 1 d . . .
H14 H 0.4385 0.5509 0.3975 0.047 Uiso 1 1 calc R . .
C15 C 0.4727(2) 0.6814(5) 0.3373(2) 0.0364(10) Uani 1 1 d . . .
H15 H 0.5183 0.6903 0.3698 0.044 Uiso 1 1 calc R . .
C16 C 0.4523(2) 0.7497(5) 0.2729(2) 0.0283(9) Uani 1 1 d . . .
C17 C 0.5000 0.8458(6) 0.2500 0.0281(12) Uani 1 2 d S . .
O1 O 0.46132(13) 0.9330(3) 0.19384(14) 0.0304(6) Uani 1 1 d . . .
N21 N 0.35472(17) 0.9821(4) 0.05558(17) 0.0303(8) Uani 1 1 d . . .
C22 C 0.4120(2) 1.0237(5) 0.0459(2) 0.0360(10) Uani 1 1 d . . .
H22 H 0.4549 1.0050 0.0821 0.043 Uiso 1 1 calc R . .
C23 C 0.4111(2) 1.0917(6) -0.0139(2) 0.0441(12) Uani 1 1 d . . .
H23 H 0.4523 1.1205 -0.0187 0.053 Uiso 1 1 calc R . .
C24 C 0.3489(3) 1.1168(6) -0.0666(3) 0.0505(13) Uani 1 1 d . . .
H24 H 0.3467 1.1614 -0.1090 0.061 Uiso 1 1 calc R . .
C25 C 0.2899(2) 1.0768(6) -0.0575(2) 0.0413(11) Uani 1 1 d . . .
H25 H 0.2470 1.0935 -0.0939 0.050 Uiso 1 1 calc R . .
C26 C 0.2929(2) 1.0111(5) 0.0058(2) 0.0315(9) Uani 1 1 d . . .
C31 C 0.2248(2) 0.8529(5) 0.0566(2) 0.0302(9) Uani 1 1 d . . .
C32 C 0.1589(2) 0.8109(5) 0.0532(2) 0.0322(9) Uani 1 1 d . . .
H32 H 0.1537 0.7291 0.0787 0.039 Uiso 1 1 calc R . .
C33 C 0.1036(2) 0.8880(5) 0.0136(2) 0.0360(10) Uani 1 1 d . . .
C34 C 0.1067(2) 1.0123(5) -0.0235(2) 0.0404(11) Uani 1 1 d . . .
H34 H 0.0671 1.0675 -0.0485 0.048 Uiso 1 1 calc R . .
C35 C 0.1700(2) 1.0502(5) -0.0218(2) 0.0381(10) Uani 1 1 d . . .
H35 H 0.1738 1.1334 -0.0471 0.046 Uiso 1 1 calc R . .
C36 C 0.2294(2) 0.9723(5) 0.0156(2) 0.0311(9) Uani 1 1 d . . .
O2 O 0.27609(14) 0.7734(3) 0.09587(15) 0.0361(7) Uani 1 1 d . . .
F1 F 0.04054(12) 0.8436(3) 0.01105(13) 0.0435(7) Uani 1 1 d . . .
C1 C 0.4011(3) 0.1919(7) 0.2461(3) 0.0526(11) Uani 0.752(3) 1 d PDU A 1
H1 H 0.4241 0.1069 0.2343 0.063 Uiso 0.752(3) 1 calc PR A 1
Cl1 Cl 0.4363(5) 0.2220(10) 0.33609(18) 0.0590(6) Uani 0.752(3) 1 d PDU A 1
Cl2 Cl 0.41081(13) 0.3446(3) 0.19920(12) 0.0663(6) Uani 0.752(3) 1 d PDU A 1
Cl3 Cl 0.31285(12) 0.1576(4) 0.21846(19) 0.1017(11) Uani 0.752(3) 1 d PDU A 1
C1A C 0.4058(9) 0.145(2) 0.2649(9) 0.0526(11) Uani 0.074(3) 1 d PDU B 2
H1A H 0.4285 0.0798 0.2416 0.063 Uiso 0.074(3) 1 calc PR B 2
Cl1A Cl 0.4656(8) 0.272(2) 0.3155(9) 0.0590(6) Uani 0.074(3) 1 d PDU B 2
Cl2A Cl 0.3367(8) 0.231(3) 0.2000(10) 0.069(5) Uani 0.074(3) 1 d PDU B 2
Cl3A Cl 0.3752(11) 0.0411(19) 0.3184(10) 0.070(5) Uani 0.074(3) 1 d PDU B 2
C1B C 0.3865(14) 0.140(4) 0.2689(13) 0.0526(11) Uani 0.174(4) 1 d PDU C 3
H1B H 0.4177 0.0671 0.2606 0.063 Uiso 0.174(4) 1 calc PR C 3
Cl1B Cl 0.440(2) 0.227(5) 0.3456(8) 0.0590(6) Uani 0.174(4) 1 d PDU C 3
Cl2B Cl 0.3760(10) 0.2769(16) 0.1979(6) 0.109(5) Uani 0.174(4) 1 d PDU C 3
Cl3B Cl 0.3259(6) 0.0516(16) 0.2631(9) 0.109(4) Uani 0.174(4) 1 d PDU C 3

loop_
_atom_site_aniso_label
_atom_site_aniso_U_11
_atom_site_aniso_U_22
_atom_site_aniso_U_33
_atom_site_aniso_U_23
_atom_site_aniso_U_13
_atom_site_aniso_U_12
Pd1 0.02469(18) 0.0351(2) 0.02134(17) 0.00218(13) 0.00831(13) -0.00217(13)
N11 0.0304(18) 0.036(2) 0.0277(18) 0.0020(15) 0.0133(15) 0.0006(15)
C12 0.032(2) 0.041(3) 0.037(2) 0.001(2) 0.0157(19) -0.0024(19)
C13 0.041(3) 0.045(3) 0.036(2) 0.009(2) 0.023(2) 0.000(2)
C14 0.046(3) 0.047(3) 0.028(2) 0.007(2) 0.019(2) 0.005(2)
C15 0.038(2) 0.046(3) 0.026(2) 0.0039(19) 0.0141(19) 0.004(2)
C16 0.032(2) 0.034(2) 0.0224(19) 0.0003(17) 0.0138(17) 0.0027(18)
C17 0.025(3) 0.037(3) 0.022(3) 0.000 0.010(2) 0.000
O1 0.0275(14) 0.0391(16) 0.0228(14) 0.0040(12) 0.0073(12) -0.0019(13)
N21 0.0301(18) 0.0355(19) 0.0250(17) 0.0006(15) 0.0099(15) -0.0047(15)
C22 0.028(2) 0.046(3) 0.032(2) 0.001(2) 0.0091(18) -0.0061(19)
C23 0.040(3) 0.056(3) 0.041(3) 0.007(2) 0.019(2) -0.011(2)
C24 0.050(3) 0.064(3) 0.039(3) 0.016(2) 0.018(2) -0.009(3)
C25 0.034(2) 0.054(3) 0.030(2) 0.011(2) 0.0054(19) -0.003(2)
C26 0.035(2) 0.034(2) 0.026(2) 0.0011(17) 0.0119(18) -0.0031(18)
C31 0.031(2) 0.037(2) 0.025(2) -0.0031(18) 0.0122(17) -0.0039(19)
C32 0.034(2) 0.040(2) 0.024(2) -0.0034(18) 0.0123(18) -0.0052(19)
C33 0.028(2) 0.055(3) 0.028(2) -0.012(2) 0.0135(18) -0.004(2)
C34 0.031(2) 0.053(3) 0.035(2) 0.000(2) 0.009(2) 0.006(2)
C35 0.038(2) 0.044(3) 0.031(2) 0.002(2) 0.0105(19) -0.001(2)
C36 0.030(2) 0.040(2) 0.023(2) -0.0039(18) 0.0086(17) -0.0036(18)
O2 0.0285(15) 0.0449(18) 0.0321(16) 0.0062(14) 0.0081(13) -0.0032(14)
F1 0.0271(12) 0.0672(19) 0.0383(14) -0.0026(13) 0.0146(11) -0.0057(12)
C1 0.045(2) 0.079(3) 0.044(2) -0.0013(19) 0.029(2) 0.018(2)
Cl1 0.0725(14) 0.0708(12) 0.0403(13) 0.0015(16) 0.0287(14) 0.0204(8)
Cl2 0.0817(15) 0.0799(17) 0.0417(10) 0.0096(11) 0.0280(11) 0.0252(12)
Cl3 0.0447(11) 0.133(3) 0.128(2) -0.036(2) 0.0326(13) -0.0043(14)
C1A 0.045(2) 0.079(3) 0.044(2) -0.0013(19) 0.029(2) 0.018(2)
Cl1A 0.0725(14) 0.0708(12) 0.0403(13) 0.0015(16) 0.0287(14) 0.0204(8)
Cl2A 0.036(6) 0.087(13) 0.091(10) 0.037(8) 0.031(4) 0.005(6)
Cl3A 0.100(12) 0.068(9) 0.057(10) 0.007(6) 0.048(8) 0.018(6)
C1B 0.045(2) 0.079(3) 0.044(2) -0.0013(19) 0.029(2) 0.018(2)
Cl1B 0.0725(14) 0.0708(12) 0.0403(13) 0.0015(16) 0.0287(14) 0.0204(8)
Cl2B 0.162(14) 0.103(10) 0.047(3) 0.023(5) 0.023(7) 0.060(8)
Cl3B 0.071(6) 0.113(8) 0.175(11) -0.063(7) 0.083(6) -0.013(5)

loop_
_atom_type_symbol
_atom_type_description
_atom_type_scat_dispersion_real
_atom_type_scat_dispersion_imag
_atom_type_scat_source
C C 0.0033 0.0016 'International Tables Vol C Tables 4.2.6.8 and 6.1.1.4'
H H 0.0000 0.0000 'International Tables Vol C Tables 4.2.6.8 and 6.1.1.4'
N N 0.0061 0.0033 'International Tables Vol C Tables 4.2.6.8 and 6.1.1.4'
O O 0.0106 0.0060 'International Tables Vol C Tables 4.2.6.8 and 6.1.1.4'
Pd Pd -0.9988 1.0072 'International Tables Vol C Tables 4.2.6.8 and 6.1.1.4'
Cl Cl 0.1484 0.1585 'International Tables Vol C Tables 4.2.6.8 and 6.1.1.4'
F F 0.0171 0.0103 'International Tables Vol C Tables 4.2.6.8 and 6.1.1.4'

loop_
_geom_angle_atom_site_label_1
_geom_angle_atom_site_label_2
_geom_angle_atom_site_label_3
_geom_angle
_geom_angle_site_symmetry_1
_geom_angle_site_symmetry_3
O2 Pd1 O1 174.10(11) . .
O2 Pd1 N11 92.11(13) . .
O1 Pd1 N11 82.07(12) . .
O2 Pd1 N21 91.74(13) . .
O1 Pd1 N21 94.10(12) . .
N11 Pd1 N21 176.06(13) . .
C16 N11 C12 120.4(4) . .
C16 N11 Pd1 114.1(3) . .
C12 N11 Pd1 125.4(3) . .
N11 C12 C13 120.9(4) . .
N11 C12 H12 119.5 . .
C13 C12 H12 119.5 . .
C12 C13 C14 119.6(4) . .
C12 C13 H13 120.2 . .
C14 C13 H13 120.2 . .
C13 C14 C15 119.2(4) . .
C13 C14 H14 120.4 . .
C15 C14 H14 120.4 . .
C16 C15 C14 119.1(4) . .
C16 C15 H15 120.4 . .
C14 C15 H15 120.4 . .
N11 C16 C15 120.9(4) . .
N11 C16 C17 115.8(3) . .
C15 C16 C17 123.3(3) . .
O1 C17 O1 109.5(5) 2_655 .
O1 C17 C16 109.20(18) 2_655 .
O1 C17 C16 109.69(19) . .
O1 C17 C16 109.69(19) 2_655 2_655
O1 C17 C16 109.20(18) . 2_655
C16 C17 C16 109.6(5) . 2_655
C17 O1 Pd1 114.3(2) . .
C26 N21 C22 119.8(4) . .
C26 N21 Pd1 123.5(3) . .
C22 N21 Pd1 116.3(3) . .
N21 C22 C23 123.1(4) . .
N21 C22 H22 118.4 . .
C23 C22 H22 118.4 . .
C22 C23 C24 118.2(4) . .
C22 C23 H23 120.9 . .
C24 C23 H23 120.9 . .
C23 C24 C25 119.6(4) . .
C23 C24 H24 120.2 . .
C25 C24 H24 120.2 . .
C24 C25 C26 120.4(4) . .
C24 C25 H25 119.8 . .
C26 C25 H25 119.8 . .
N21 C26 C25 118.8(4) . .
N21 C26 C36 121.3(4) . .
C25 C26 C36 119.9(4) . .
O2 C31 C36 125.5(4) . .
O2 C31 C32 116.6(4) . .
C36 C31 C32 117.8(4) . .
C33 C32 C31 119.7(4) . .
C33 C32 H32 120.1 . .
C31 C32 H32 120.1 . .
C32 C33 F1 118.2(4) . .
C32 C33 C34 124.1(4) . .
F1 C33 C34 117.7(4) . .
C35 C34 C33 116.0(4) . .
C35 C34 H34 122.0 . .
C33 C34 H34 122.0 . .
C34 C35 C36 123.3(4) . .
C34 C35 H35 118.3 . .
C36 C35 H35 118.3 . .
C35 C36 C31 118.8(4) . .
C35 C36 C26 118.4(4) . .
C31 C36 C26 122.6(4) . .
C31 O2 Pd1 120.5(3) . .
Cl1 C1 Cl3 110.7(4) . .
Cl1 C1 Cl2 111.2(4) . .
Cl3 C1 Cl2 106.9(3) . .
Cl1 C1 H1 109.3 . .
Cl3 C1 H1 109.3 . .
Cl2 C1 H1 109.3 . .
Cl1A C1A Cl2A 111.1(9) . .
Cl1A C1A Cl3A 110.3(9) . .
Cl2A C1A Cl3A 109.1(9) . .
Cl1A C1A H1A 108.8 . .
Cl2A C1A H1A 108.8 . .
Cl3A C1A H1A 108.8 . .
Cl3B C1B Cl1B 125(2) . .
Cl3B C1B Cl2B 117.3(15) . .
Cl1B C1B Cl2B 103.9(16) . .
Cl3B C1B H1B 102.6 . .
Cl1B C1B H1B 102.6 . .
Cl2B C1B H1B 102.6 . .

loop_
_geom_bond_atom_site_label_1
_geom_bond_atom_site_label_2
_geom_bond_distance
_geom_bond_site_symmetry_2
Pd1 O2 1.975(3) .
Pd1 O1 1.991(3) .
Pd1 N11 2.004(3) .
Pd1 N21 2.014(3) .
N11 C16 1.339(5) .
N11 C12 1.353(5) .
C12 C13 1.373(6) .
C12 H12 0.9500 .
C13 C14 1.376(6) .
C13 H13 0.9500 .
C14 C15 1.391(6) .
C14 H14 0.9500 .
C15 C16 1.383(6) .
C15 H15 0.9500 .
C16 C17 1.542(5) .
C17 O1 1.396(4) 2_655
C17 O1 1.396(4) .
C17 C16 1.542(5) 2_655
N21 C26 1.353(5) .
N21 C22 1.353(5) .
C22 C23 1.374(6) .
C22 H22 0.9500 .
C23 C24 1.377(7) .
C23 H23 0.9500 .
C24 C25 1.378(7) .
C24 H24 0.9500 .
C25 C26 1.415(6) .
C25 H25 0.9500 .
C26 C36 1.474(6) .
C31 O2 1.310(5) .
C31 C36 1.415(6) .
C31 C32 1.422(6) .
C32 C33 1.352(6) .
C32 H32 0.9500 .
C33 F1 1.377(5) .
C33 C34 1.394(7) .
C34 C35 1.371(6) .
C34 H34 0.9500 .
C35 C36 1.402(6) .
C35 H35 0.9500 .
C1 Cl1 1.739(5) .
C1 Cl3 1.764(5) .
C1 Cl2 1.765(6) .
C1 H1 1.0000 .
C1A Cl1A 1.755(9) .
C1A Cl2A 1.756(9) .
C1A Cl3A 1.757(9) .
C1A H1A 1.0000 .
C1B Cl3B 1.49(3) .
C1B Cl1B 1.753(9) .
C1B Cl2B 1.88(4) .
C1B H1B 1.0000 .

loop_
_geom_torsion_atom_site_label_1
_geom_torsion_atom_site_label_2
_geom_torsion_atom_site_label_3
_geom_torsion_atom_site_label_4
_geom_torsion
_geom_torsion_site_symmetry_1
_geom_torsion_site_symmetry_4
O2 Pd1 N11 C16 173.8(3) . .
O1 Pd1 N11 C16 -7.1(3) . .
O2 Pd1 N11 C12 -11.5(4) . .
O1 Pd1 N11 C12 167.5(4) . .
C16 N11 C12 C13 -0.3(6) . .
Pd1 N11 C12 C13 -174.7(3) . .
N11 C12 C13 C14 -0.4(7) . .
C12 C13 C14 C15 0.9(7) . .
C13 C14 C15 C16 -0.7(7) . .
C12 N11 C16 C15 0.5(6) . .
Pd1 N11 C16 C15 175.4(3) . .
C12 N11 C16 C17 -178.1(4) . .
Pd1 N11 C16 C17 -3.2(5) . .
C14 C15 C16 N11 0.0(7) . .
C14 C15 C16 C17 178.5(4) . .
N11 C16 C17 O1 136.5(3) . 2_655
C15 C16 C17 O1 -42.0(6) . 2_655
N11 C16 C17 O1 16.6(5) . .
C15 C16 C17 O1 -162.0(4) . .
N11 C16 C17 C16 -103.3(4) . 2_655
C15 C16 C17 C16 78.1(4) . 2_655
O1 C17 O1 Pd1 -141.9(2) 2_655 .
C16 C17 O1 Pd1 -22.2(4) . .
C16 C17 O1 Pd1 98.0(3) 2_655 .
N11 Pd1 O1 C17 17.1(2) . .
N21 Pd1 O1 C17 -162.0(2) . .
O2 Pd1 N21 C26 17.7(3) . .
O1 Pd1 N21 C26 -161.4(3) . .
O2 Pd1 N21 C22 -155.0(3) . .
O1 Pd1 N21 C22 25.9(3) . .
C26 N21 C22 C23 -2.0(7) . .
Pd1 N21 C22 C23 171.0(4) . .
N21 C22 C23 C24 -0.8(8) . .
C22 C23 C24 C25 1.5(8) . .
C23 C24 C25 C26 0.4(8) . .
C22 N21 C26 C25 3.8(6) . .
Pd1 N21 C26 C25 -168.6(3) . .
C22 N21 C26 C36 -177.7(4) . .
Pd1 N21 C26 C36 9.9(6) . .
C24 C25 C26 N21 -3.1(7) . .
C24 C25 C26 C36 178.4(5) . .
O2 C31 C32 C33 -179.9(4) . .
C36 C31 C32 C33 -2.3(6) . .
C31 C32 C33 F1 179.5(4) . .
C31 C32 C33 C34 -2.4(7) . .
C32 C33 C34 C35 4.1(7) . .
F1 C33 C34 C35 -177.8(4) . .
C33 C34 C35 C36 -1.1(7) . .
C34 C35 C36 C31 -3.4(7) . .
C34 C35 C36 C26 171.7(4) . .
O2 C31 C36 C35 -177.7(4) . .
C32 C31 C36 C35 5.0(6) . .
O2 C31 C36 C26 7.5(6) . .
C32 C31 C36 C26 -169.8(4) . .
N21 C26 C36 C35 155.6(4) . .
C25 C26 C36 C35 -26.0(6) . .
N21 C26 C36 C31 -29.6(6) . .
C25 C26 C36 C31 148.8(4) . .
C36 C31 O2 Pd1 30.5(5) . .
C32 C31 O2 Pd1 -152.1(3) . .
N11 Pd1 O2 C31 143.6(3) . .
N21 Pd1 O2 C31 -37.3(3) . .
